data_7000540
loop_
_publ_author_name
'Gonzalez Calera, Silvia'
'Eisler, Dana J.'
'Goodman, Jonathan M.'
'McPartlin, Mary'
'Singh, Sanjay'
'Wright, Dominic S.'

_publ_section_title
;
 Joining the crown family; the tetrameric, O-bridged macrocycle
 [{P(\m-NtBu)}2(\m-O)]4
;
_journal_issue 8
_journal_name_full 'Dalton Transactions'
_journal_page_first 1293
_journal_paper_doi 10.1039/b900268p
_journal_year 2009
_chemical_formula_moiety 'C32 H72 N8 O4 P8'
_chemical_formula_sum 'C32 H72 N8 O4 P8'
_chemical_formula_weight 880.74
_chemical_name_systematic
;
?
;
_space_group_IT_number 19
_symmetry_cell_setting orthorhombic
_symmetry_space_group_name_Hall 'P 2ac 2ab'
_symmetry_space_group_name_H-M 'P 21 21 21'
_atom_sites_solution_hydrogens geom
_atom_sites_solution_primary direct
_atom_sites_solution_secondary difmap
_audit_creation_method SHELXL-97
_cell_angle_alpha 90.00
_cell_angle_beta 90.00
_cell_angle_gamma 90.00
_cell_formula_units_Z 4
_cell_length_a 13.3176(1)
_cell_length_b 17.0622(2)
_cell_length_c 21.4828(3)
_cell_measurement_reflns_used 46296
_cell_measurement_temperature 180(2)
_cell_measurement_theta_max 27.48
_cell_measurement_theta_min 1.02
_cell_volume 4881.48(10)
_computing_cell_refinement 'HKL Scalepack (Otwinowski & Minor 1997)'
_computing_data_collection 'Collect (Nonius B.V. 1998)'
_computing_data_reduction
;
HKL Denzo and Scalepack (Otwinowski & Minor 1997)
;
_computing_publication_material 'SHELXL-97 (Sheldrick 1997)'
_computing_structure_refinement 'SHELXL-97 (Sheldrick 1997)'
_computing_structure_solution 'SIR-92 (Altomare et al. 1994)'
_diffrn_ambient_temperature 180(2)
_diffrn_measured_fraction_theta_full 0.998
_diffrn_measured_fraction_theta_max 0.998
_diffrn_measurement_device_type 'Nonius Kappa CCD'
_diffrn_measurement_method 'Thin slice \w and \f scans'
_diffrn_radiation_source 'fine-focus sealed tube'
_diffrn_radiation_type MoK\a
_diffrn_radiation_wavelength 0.71073
_diffrn_reflns_av_R_equivalents 0.0498
_diffrn_reflns_av_sigmaI/netI 0.0446
_diffrn_reflns_limit_h_max 17
_diffrn_reflns_limit_h_min -17
_diffrn_reflns_limit_k_max 22
_diffrn_reflns_limit_k_min -21
_diffrn_reflns_limit_l_max 27
_diffrn_reflns_limit_l_min -27
_diffrn_reflns_number 46206
_diffrn_reflns_theta_full 27.48
_diffrn_reflns_theta_max 27.48
_diffrn_reflns_theta_min 2.24
_diffrn_standards_number 0
_exptl_absorpt_coefficient_mu 0.326
_exptl_absorpt_correction_T_max 0.952
_exptl_absorpt_correction_T_min 0.873
_exptl_absorpt_correction_type multi-scan
_exptl_absorpt_process_details
;
multi-scan from symmetry-related measurements
Sortav (Blessing 1995)
;
_exptl_crystal_colour colourless
_exptl_crystal_density_diffrn 1.198
_exptl_crystal_density_method 'not measured'
_exptl_crystal_description block
_exptl_crystal_F_000 1888
_exptl_crystal_size_max 0.28
_exptl_crystal_size_mid 0.16
_exptl_crystal_size_min 0.14
_refine_diff_density_max 0.272
_refine_diff_density_min -0.353
_refine_diff_density_rms 0.073
_refine_ls_abs_structure_details 'Flack H D (1983), Acta Cryst. A39, 876-881'
_refine_ls_abs_structure_Flack -0.02(6)
_refine_ls_extinction_method none
_refine_ls_goodness_of_fit_ref 1.073
_refine_ls_hydrogen_treatment constr
_refine_ls_matrix_type full
_refine_ls_number_parameters 493
_refine_ls_number_reflns 11156
_refine_ls_number_restraints 0
_refine_ls_restrained_S_all 1.073
_refine_ls_R_factor_all 0.0507
_refine_ls_R_factor_gt 0.0395
_refine_ls_shift/su_max 0.002
_refine_ls_shift/su_mean 0.000
_refine_ls_structure_factor_coef Fsqd
_refine_ls_weighting_details 'calc w=1/[\s^2^(Fo^2^)+(0.0269P)^2^+2.0271P] where P=(Fo^2^+2Fc^2^)/3'
_refine_ls_weighting_scheme calc
_refine_ls_wR_factor_gt 0.0798
_refine_ls_wR_factor_ref 0.0848
_reflns_number_gt 9798
_reflns_number_total 11156
_reflns_threshold_expression >2sigma(I)
_cod_data_source_file b900268p.txt
_cod_data_source_block dw0806
_cod_original_cell_volume 4881.39(10)
_cod_database_code 7000540

loop_
_symmetry_equiv_pos_as_xyz
'x, y, z'
'-x+1/2, -y, z+1/2'
'-x, y+1/2, -z+1/2'
'x+1/2, -y+1/2, -z'

loop_
_atom_site_label
_atom_site_type_symbol
_atom_site_fract_x
_atom_site_fract_y
_atom_site_fract_z
_atom_site_U_iso_or_equiv
_atom_site_adp_type
_atom_site_occupancy
_atom_site_symmetry_multiplicity
_atom_site_calc_flag
_atom_site_refinement_flags
_atom_site_disorder_assembly
_atom_site_disorder_group
P1 P 0.87181(5) 0.12709(4) 0.90450(3) 0.02853(13) Uani 1 1 d . . .
N1 N 0.96370(14) 0.14130(11) 0.85077(9) 0.0289(4) Uani 1 1 d . . .
N2 N 0.85634(15) 0.04109(11) 0.86307(9) 0.0282(4) Uani 1 1 d . . .
P2 P 0.95241(5) 0.05615(3) 0.81064(3) 0.02840(13) Uani 1 1 d . . .
O1 O 0.89004(12) 0.08295(9) 0.74740(7) 0.0297(4) Uani 1 1 d . . .
P3 P 0.90755(5) 0.04856(4) 0.67623(3) 0.02878(13) Uani 1 1 d . . .
N3 N 0.90654(14) 0.13401(11) 0.63271(9) 0.0276(4) Uani 1 1 d . . .
N4 N 0.78880(15) 0.04106(10) 0.64774(9) 0.0286(4) Uani 1 1 d . . .
P4 P 0.78667(5) 0.12341(4) 0.60321(3) 0.02803(13) Uani 1 1 d . . .
O2 O 0.72127(11) 0.18575(9) 0.64620(7) 0.0289(3) Uani 1 1 d . . .
P5 P 0.63564(5) 0.24709(4) 0.61843(3) 0.03036(14) Uani 1 1 d . . .
N5 N 0.53747(14) 0.23494(11) 0.67001(9) 0.0298(4) Uani 1 1 d . . .
N6 N 0.65503(14) 0.32928(11) 0.66148(10) 0.0318(4) Uani 1 1 d . . .
P6 P 0.55809(5) 0.31935(4) 0.71256(3) 0.03156(14) Uani 1 1 d . . .
O3 O 0.61419(12) 0.28569(9) 0.77587(8) 0.0324(4) Uani 1 1 d . . .
P7 P 0.58543(5) 0.31224(4) 0.84798(3) 0.03138(14) Uani 1 1 d . . .
N7 N 0.59172(14) 0.22680(11) 0.88812(9) 0.0300(4) Uani 1 1 d . . .
N8 N 0.70187(15) 0.32601(11) 0.88117(10) 0.0325(4) Uani 1 1 d . . .
P8 P 0.70573(5) 0.23880(4) 0.92213(3) 0.03086(14) Uani 1 1 d . . .
O4 O 0.77958(11) 0.18313(9) 0.87788(7) 0.0297(3) Uani 1 1 d . . .
C1 C 1.03103(18) 0.20930(14) 0.84159(12) 0.0343(5) Uani 1 1 d . . .
C2 C 1.0479(2) 0.24744(17) 0.90466(13) 0.0481(7) Uani 1 1 d . . .
H2A H 0.9834 0.2653 0.9215 0.072 Uiso 1 1 calc R . .
H2B H 1.0931 0.2924 0.8999 0.072 Uiso 1 1 calc R . .
H2C H 1.0779 0.2093 0.9332 0.072 Uiso 1 1 calc R . .
C3 C 0.9820(2) 0.26621(16) 0.79630(13) 0.0458(7) Uani 1 1 d . . .
H3A H 0.9202 0.2870 0.8147 0.069 Uiso 1 1 calc R . .
H3B H 0.9661 0.2388 0.7574 0.069 Uiso 1 1 calc R . .
H3C H 1.0283 0.3095 0.7876 0.069 Uiso 1 1 calc R . .
C4 C 1.1309(2) 0.17945(18) 0.81591(15) 0.0504(7) Uani 1 1 d . . .
H4A H 1.1623 0.1445 0.8464 0.076 Uiso 1 1 calc R . .
H4B H 1.1754 0.2240 0.8077 0.076 Uiso 1 1 calc R . .
H4C H 1.1190 0.1507 0.7771 0.076 Uiso 1 1 calc R . .
C5 C 0.84328(18) -0.03612(13) 0.89544(12) 0.0319(5) Uani 1 1 d . . .
C6 C 0.9313(2) -0.05192(16) 0.93997(13) 0.0455(7) Uani 1 1 d . . .
H6A H 0.9940 -0.0544 0.9162 0.068 Uiso 1 1 calc R . .
H6B H 0.9204 -0.1019 0.9615 0.068 Uiso 1 1 calc R . .
H6C H 0.9355 -0.0095 0.9706 0.068 Uiso 1 1 calc R . .
C7 C 0.7448(2) -0.03301(15) 0.93142(13) 0.0389(6) Uani 1 1 d . . .
H7A H 0.6892 -0.0239 0.9024 0.058 Uiso 1 1 calc R . .
H7B H 0.7474 0.0098 0.9618 0.058 Uiso 1 1 calc R . .
H7C H 0.7344 -0.0828 0.9532 0.058 Uiso 1 1 calc R . .
C8 C 0.8382(2) -0.10008(14) 0.84609(12) 0.0416(6) Uani 1 1 d . . .
H8A H 0.7804 -0.0908 0.8189 0.062 Uiso 1 1 calc R . .
H8B H 0.8311 -0.1512 0.8663 0.062 Uiso 1 1 calc R . .
H8C H 0.8999 -0.0994 0.8212 0.062 Uiso 1 1 calc R . .
C9 C 0.99287(18) 0.15644(14) 0.59192(11) 0.0334(5) Uani 1 1 d . . .
C10 C 0.9710(2) 0.23725(15) 0.56515(12) 0.0407(6) Uani 1 1 d . . .
H10A H 0.9647 0.2752 0.5992 0.061 Uiso 1 1 calc R . .
H10B H 0.9082 0.2356 0.5414 0.061 Uiso 1 1 calc R . .
H10C H 1.0261 0.2530 0.5376 0.061 Uiso 1 1 calc R . .
C11 C 1.08711(19) 0.16001(19) 0.63213(13) 0.0491(7) Uani 1 1 d . . .
H11A H 1.0794 0.2012 0.6636 0.074 Uiso 1 1 calc R . .
H11B H 1.1453 0.1718 0.6059 0.074 Uiso 1 1 calc R . .
H11C H 1.0971 0.1094 0.6528 0.074 Uiso 1 1 calc R . .
C12 C 1.0072(2) 0.09707(17) 0.53913(13) 0.0462(7) Uani 1 1 d . . .
H12A H 0.9468 0.0958 0.5131 0.069 Uiso 1 1 calc R . .
H12B H 1.0191 0.0449 0.5568 0.069 Uiso 1 1 calc R . .
H12C H 1.0650 0.1125 0.5137 0.069 Uiso 1 1 calc R . .
C13 C 0.70947(18) -0.01800(13) 0.65969(11) 0.0318(5) Uani 1 1 d . . .
C14 C 0.6439(2) -0.02452(16) 0.60189(13) 0.0459(7) Uani 1 1 d . . .
H14A H 0.6125 0.0263 0.5934 0.069 Uiso 1 1 calc R . .
H14B H 0.5917 -0.0640 0.6088 0.069 Uiso 1 1 calc R . .
H14C H 0.6854 -0.0400 0.5663 0.069 Uiso 1 1 calc R . .
C15 C 0.6480(2) 0.00786(17) 0.71573(13) 0.0456(7) Uani 1 1 d . . .
H15A H 0.6924 0.0141 0.7518 0.068 Uiso 1 1 calc R . .
H15B H 0.5969 -0.0318 0.7249 0.068 Uiso 1 1 calc R . .
H15C H 0.6153 0.0580 0.7065 0.068 Uiso 1 1 calc R . .
C16 C 0.7602(2) -0.09685(15) 0.67195(14) 0.0462(7) Uani 1 1 d . . .
H16A H 0.8044 -0.0923 0.7082 0.069 Uiso 1 1 calc R . .
H16B H 0.7997 -0.1121 0.6354 0.069 Uiso 1 1 calc R . .
H16C H 0.7088 -0.1367 0.6801 0.069 Uiso 1 1 calc R . .
C17 C 0.43422(18) 0.21349(16) 0.64761(12) 0.0374(6) Uani 1 1 d . . .
C18 C 0.3900(2) 0.27954(18) 0.60817(14) 0.0503(7) Uani 1 1 d . . .
H18A H 0.3850 0.3273 0.6333 0.075 Uiso 1 1 calc R . .
H18B H 0.3230 0.2644 0.5936 0.075 Uiso 1 1 calc R . .
H18C H 0.4336 0.2893 0.5723 0.075 Uiso 1 1 calc R . .
C19 C 0.4422(2) 0.13890(17) 0.60959(15) 0.0513(7) Uani 1 1 d . . .
H19A H 0.4867 0.1478 0.5740 0.077 Uiso 1 1 calc R . .
H19B H 0.3754 0.1239 0.5946 0.077 Uiso 1 1 calc R . .
H19C H 0.4695 0.0968 0.6356 0.077 Uiso 1 1 calc R . .
C20 C 0.3681(2) 0.2000(2) 0.70477(14) 0.0568(8) Uani 1 1 d . . .
H20A H 0.3668 0.2478 0.7302 0.085 Uiso 1 1 calc R . .
H20B H 0.3955 0.1567 0.7294 0.085 Uiso 1 1 calc R . .
H20C H 0.2998 0.1871 0.6914 0.085 Uiso 1 1 calc R . .
C21 C 0.73595(18) 0.38821(14) 0.65838(13) 0.0378(6) Uani 1 1 d . . .
C22 C 0.6941(2) 0.46632(15) 0.68151(18) 0.0589(9) Uani 1 1 d . . .
H22A H 0.6665 0.4596 0.7235 0.088 Uiso 1 1 calc R . .
H22B H 0.6410 0.4841 0.6533 0.088 Uiso 1 1 calc R . .
H22C H 0.7481 0.5054 0.6826 0.088 Uiso 1 1 calc R . .
C23 C 0.82376(19) 0.36146(16) 0.69834(14) 0.0442(7) Uani 1 1 d . . .
H23A H 0.8496 0.3116 0.6824 0.066 Uiso 1 1 calc R . .
H23B H 0.8012 0.3545 0.7414 0.066 Uiso 1 1 calc R . .
H23C H 0.8771 0.4010 0.6970 0.066 Uiso 1 1 calc R . .
C24 C 0.7676(2) 0.39684(19) 0.59005(15) 0.0546(8) Uani 1 1 d . . .
H24A H 0.7905 0.3460 0.5742 0.082 Uiso 1 1 calc R . .
H24B H 0.8224 0.4350 0.5870 0.082 Uiso 1 1 calc R . .
H24C H 0.7103 0.4150 0.5654 0.082 Uiso 1 1 calc R . .
C25 C 0.52401(18) 0.15855(14) 0.88791(12) 0.0343(5) Uani 1 1 d . . .
C26 C 0.5374(2) 0.11439(16) 0.94920(12) 0.0439(6) Uani 1 1 d . . .
H26A H 0.6071 0.0967 0.9530 0.066 Uiso 1 1 calc R . .
H26B H 0.4925 0.0689 0.9499 0.066 Uiso 1 1 calc R . .
H26C H 0.5210 0.1492 0.9840 0.066 Uiso 1 1 calc R . .
C27 C 0.41550(19) 0.18837(17) 0.88249(15) 0.0484(7) Uani 1 1 d . . .
H27A H 0.4086 0.2200 0.8447 0.073 Uiso 1 1 calc R . .
H27B H 0.3992 0.2205 0.9189 0.073 Uiso 1 1 calc R . .
H27C H 0.3695 0.1436 0.8804 0.073 Uiso 1 1 calc R . .
C28 C 0.5510(2) 0.10597(15) 0.83312(12) 0.0424(6) Uani 1 1 d . . .
H28A H 0.6209 0.0887 0.8372 0.064 Uiso 1 1 calc R . .
H28B H 0.5430 0.1352 0.7942 0.064 Uiso 1 1 calc R . .
H28C H 0.5066 0.0602 0.8327 0.064 Uiso 1 1 calc R . .
C29 C 0.7303(2) 0.40282(15) 0.90967(14) 0.0426(6) Uani 1 1 d . . .
C30 C 0.6580(3) 0.42587(18) 0.96224(15) 0.0620(9) Uani 1 1 d . . .
H30A H 0.5894 0.4284 0.9459 0.093 Uiso 1 1 calc R . .
H30B H 0.6771 0.4772 0.9788 0.093 Uiso 1 1 calc R . .
H30C H 0.6613 0.3867 0.9955 0.093 Uiso 1 1 calc R . .
C31 C 0.7289(3) 0.46457(16) 0.85910(16) 0.0573(8) Uani 1 1 d . . .
H31A H 0.7758 0.4497 0.8260 0.086 Uiso 1 1 calc R . .
H31B H 0.7491 0.5152 0.8767 0.086 Uiso 1 1 calc R . .
H31C H 0.6610 0.4688 0.8419 0.086 Uiso 1 1 calc R . .
C32 C 0.8369(2) 0.39454(19) 0.93559(19) 0.0672(10) Uani 1 1 d . . .
H32A H 0.8828 0.3800 0.9019 0.101 Uiso 1 1 calc R . .
H32B H 0.8378 0.3538 0.9677 0.101 Uiso 1 1 calc R . .
H32C H 0.8582 0.4445 0.9537 0.101 Uiso 1 1 calc R . .

loop_
_atom_site_aniso_label
_atom_site_aniso_U_11
_atom_site_aniso_U_22
_atom_site_aniso_U_33
_atom_site_aniso_U_23
_atom_site_aniso_U_13
_atom_site_aniso_U_12
P1 0.0289(3) 0.0315(3) 0.0252(3) 0.0005(2) -0.0006(2) 0.0014(3)
N1 0.0251(10) 0.0320(10) 0.0297(10) 0.0003(8) -0.0010(8) -0.0010(8)
N2 0.0320(10) 0.0278(9) 0.0248(10) 0.0040(8) 0.0031(8) 0.0006(8)
P2 0.0278(3) 0.0300(3) 0.0274(3) 0.0026(2) 0.0013(3) 0.0032(3)
O1 0.0304(9) 0.0339(8) 0.0247(8) -0.0004(6) -0.0003(7) 0.0024(7)
P3 0.0297(3) 0.0302(3) 0.0265(3) 0.0002(2) 0.0026(3) 0.0032(3)
N3 0.0248(9) 0.0314(9) 0.0267(10) 0.0023(8) 0.0041(8) 0.0004(8)
N4 0.0325(10) 0.0258(9) 0.0275(10) 0.0001(8) 0.0009(9) -0.0014(8)
P4 0.0289(3) 0.0320(3) 0.0232(3) 0.0002(2) 0.0009(2) -0.0006(3)
O2 0.0263(8) 0.0325(8) 0.0278(8) 0.0025(7) 0.0005(7) 0.0029(7)
P5 0.0261(3) 0.0361(3) 0.0289(3) 0.0064(3) 0.0001(3) 0.0022(3)
N5 0.0218(9) 0.0372(10) 0.0306(11) 0.0012(8) 0.0012(8) -0.0012(8)
N6 0.0283(10) 0.0287(10) 0.0383(12) 0.0066(9) 0.0020(9) 0.0008(8)
P6 0.0257(3) 0.0330(3) 0.0360(4) 0.0030(3) 0.0006(3) 0.0038(3)
O3 0.0309(9) 0.0347(8) 0.0314(9) -0.0016(7) -0.0001(7) 0.0033(7)
P7 0.0279(3) 0.0308(3) 0.0355(3) -0.0055(3) -0.0001(3) 0.0036(3)
N7 0.0259(9) 0.0336(10) 0.0305(11) -0.0031(8) 0.0021(9) 0.0006(8)
N8 0.0322(10) 0.0258(10) 0.0396(12) -0.0070(9) -0.0061(9) -0.0003(8)
P8 0.0307(3) 0.0330(3) 0.0289(3) -0.0059(3) -0.0010(3) 0.0015(3)
O4 0.0291(8) 0.0304(8) 0.0296(9) -0.0019(7) -0.0010(7) 0.0031(7)
C1 0.0280(12) 0.0375(13) 0.0374(14) 0.0034(11) -0.0035(11) -0.0052(10)
C2 0.0453(15) 0.0536(16) 0.0455(16) -0.0080(13) -0.0056(13) -0.0181(14)
C3 0.0503(17) 0.0401(14) 0.0470(17) 0.0104(12) -0.0014(13) -0.0049(13)
C4 0.0323(14) 0.0574(17) 0.0615(19) 0.0007(15) 0.0065(14) -0.0087(13)
C5 0.0366(13) 0.0280(11) 0.0310(13) 0.0071(10) 0.0018(11) 0.0038(10)
C6 0.0499(17) 0.0433(14) 0.0434(16) 0.0129(12) -0.0021(13) 0.0115(13)
C7 0.0415(15) 0.0376(14) 0.0376(15) 0.0065(11) 0.0060(12) -0.0019(11)
C8 0.0567(17) 0.0289(12) 0.0391(15) 0.0027(11) 0.0095(13) -0.0007(12)
C9 0.0277(12) 0.0414(13) 0.0311(13) 0.0003(11) 0.0090(10) -0.0027(11)
C10 0.0429(15) 0.0418(14) 0.0375(15) 0.0049(11) 0.0098(12) -0.0065(12)
C11 0.0307(14) 0.0707(19) 0.0459(17) 0.0061(14) 0.0048(12) -0.0037(14)
C12 0.0464(16) 0.0520(16) 0.0400(15) -0.0055(13) 0.0179(13) 0.0030(13)
C13 0.0338(13) 0.0295(11) 0.0320(13) -0.0012(10) 0.0049(11) -0.0034(10)
C14 0.0478(16) 0.0476(15) 0.0423(16) -0.0018(12) -0.0072(13) -0.0140(13)
C15 0.0458(16) 0.0504(16) 0.0407(15) 0.0010(13) 0.0119(13) -0.0031(14)
C16 0.0569(18) 0.0295(13) 0.0523(18) -0.0020(12) 0.0058(14) -0.0020(12)
C17 0.0248(12) 0.0535(15) 0.0339(13) 0.0031(11) -0.0027(11) -0.0046(11)
C18 0.0365(15) 0.0683(19) 0.0460(17) 0.0073(14) -0.0080(13) 0.0094(14)
C19 0.0381(15) 0.0566(17) 0.0591(19) -0.0047(15) -0.0064(14) -0.0087(14)
C20 0.0292(14) 0.098(2) 0.0437(17) 0.0039(16) 0.0018(13) -0.0144(16)
C21 0.0288(12) 0.0329(13) 0.0516(17) 0.0129(11) -0.0021(12) -0.0010(10)
C22 0.0504(18) 0.0292(14) 0.097(3) 0.0095(15) 0.0001(18) -0.0001(12)
C23 0.0343(14) 0.0438(15) 0.0545(18) 0.0024(13) -0.0041(12) -0.0006(12)
C24 0.0413(16) 0.0633(19) 0.059(2) 0.0315(16) -0.0001(14) -0.0086(14)
C25 0.0300(12) 0.0383(13) 0.0346(14) -0.0036(11) 0.0062(11) -0.0041(10)
C26 0.0441(16) 0.0457(15) 0.0420(15) 0.0036(12) 0.0108(13) -0.0015(13)
C27 0.0303(13) 0.0572(17) 0.0577(18) -0.0024(14) 0.0052(13) -0.0039(13)
C28 0.0464(15) 0.0406(14) 0.0402(15) -0.0105(11) 0.0038(13) -0.0090(12)
C29 0.0423(15) 0.0317(12) 0.0537(17) -0.0136(12) -0.0080(13) -0.0016(11)
C30 0.076(2) 0.0521(18) 0.058(2) -0.0265(15) 0.0039(18) -0.0021(16)
C31 0.068(2) 0.0310(14) 0.073(2) -0.0065(14) -0.0019(18) -0.0033(14)
C32 0.055(2) 0.0477(17) 0.099(3) -0.0176(18) -0.0282(19) -0.0071(15)

loop_
_atom_type_symbol
_atom_type_description
_atom_type_scat_dispersion_real
_atom_type_scat_dispersion_imag
_atom_type_scat_source
C C 0.0033 0.0016 'International Tables Vol C Tables 4.2.6.8 and 6.1.1.4'
H H 0.0000 0.0000 'International Tables Vol C Tables 4.2.6.8 and 6.1.1.4'
N N 0.0061 0.0033 'International Tables Vol C Tables 4.2.6.8 and 6.1.1.4'
O O 0.0106 0.0060 'International Tables Vol C Tables 4.2.6.8 and 6.1.1.4'
P P 0.1023 0.0942 'International Tables Vol C Tables 4.2.6.8 and 6.1.1.4'

loop_
_geom_angle_atom_site_label_1
_geom_angle_atom_site_label_2
_geom_angle_atom_site_label_3
_geom_angle
_geom_angle_site_symmetry_1
_geom_angle_site_symmetry_3
_geom_angle_publ_flag
O4 P1 N1 102.53(9) . . ?
O4 P1 N2 102.92(9) . . ?
N1 P1 N2 81.79(9) . . ?
C1 N1 P2 131.13(16) . . ?
C1 N1 P1 129.69(16) . . ?
P2 N1 P1 99.16(10) . . ?
C5 N2 P2 121.33(15) . . ?
C5 N2 P1 121.38(15) . . ?
P2 N2 P1 96.97(10) . . ?
O1 P2 N1 102.99(9) . . ?
O1 P2 N2 101.82(9) . . ?
N1 P2 N2 82.04(9) . . ?
P3 O1 P2 126.11(10) . . ?
O1 P3 N4 103.20(9) . . ?
O1 P3 N3 101.49(9) . . ?
N4 P3 N3 82.06(9) . . ?
C9 N3 P4 121.49(15) . . ?
C9 N3 P3 121.72(15) . . ?
P4 N3 P3 96.73(9) . . ?
C13 N4 P4 130.34(16) . . ?
C13 N4 P3 130.66(15) . . ?
P4 N4 P3 98.97(10) . . ?
O2 P4 N4 103.06(9) . . ?
O2 P4 N3 102.37(9) . . ?
N4 P4 N3 82.22(9) . . ?
P4 O2 P5 124.49(10) . . ?
O2 P5 N6 102.73(9) . . ?
O2 P5 N5 102.35(9) . . ?
N6 P5 N5 82.23(10) . . ?
C17 N5 P5 121.12(16) . . ?
C17 N5 P6 121.20(16) . . ?
P5 N5 P6 96.85(10) . . ?
C21 N6 P5 130.45(17) . . ?
C21 N6 P6 130.59(18) . . ?
P5 N6 P6 98.82(10) . . ?
O3 P6 N6 102.82(10) . . ?
O3 P6 N5 102.55(9) . . ?
N6 P6 N5 82.10(9) . . ?
P6 O3 P7 124.65(10) . . ?
O3 P7 N7 103.22(9) . . ?
O3 P7 N8 102.47(9) . . ?
N7 P7 N8 82.08(10) . . ?
C25 N7 P7 130.38(16) . . ?
C25 N7 P8 130.12(16) . . ?
P7 N7 P8 99.17(10) . . ?
C29 N8 P7 121.13(16) . . ?
C29 N8 P8 122.56(17) . . ?
P7 N8 P8 96.90(10) . . ?
O4 P8 N7 102.34(9) . . ?
O4 P8 N8 102.58(9) . . ?
N7 P8 N8 81.85(9) . . ?
P1 O4 P8 124.71(10) . . ?
N1 C1 C2 107.8(2) . . ?
N1 C1 C3 109.0(2) . . ?
C2 C1 C3 111.1(2) . . ?
N1 C1 C4 108.3(2) . . ?
C2 C1 C4 109.7(2) . . ?
C3 C1 C4 110.8(2) . . ?
C1 C2 H2A 109.5 . . ?
C1 C2 H2B 109.5 . . ?
H2A C2 H2B 109.5 . . ?
C1 C2 H2C 109.5 . . ?
H2A C2 H2C 109.5 . . ?
H2B C2 H2C 109.5 . . ?
C1 C3 H3A 109.5 . . ?
C1 C3 H3B 109.5 . . ?
H3A C3 H3B 109.5 . . ?
C1 C3 H3C 109.5 . . ?
H3A C3 H3C 109.5 . . ?
H3B C3 H3C 109.5 . . ?
C1 C4 H4A 109.5 . . ?
C1 C4 H4B 109.5 . . ?
H4A C4 H4B 109.5 . . ?
C1 C4 H4C 109.5 . . ?
H4A C4 H4C 109.5 . . ?
H4B C4 H4C 109.5 . . ?
N2 C5 C8 108.16(19) . . ?
N2 C5 C7 107.72(18) . . ?
C8 C5 C7 109.9(2) . . ?
N2 C5 C6 110.8(2) . . ?
C8 C5 C6 110.0(2) . . ?
C7 C5 C6 110.3(2) . . ?
C5 C6 H6A 109.5 . . ?
C5 C6 H6B 109.5 . . ?
H6A C6 H6B 109.5 . . ?
C5 C6 H6C 109.5 . . ?
H6A C6 H6C 109.5 . . ?
H6B C6 H6C 109.5 . . ?
C5 C7 H7A 109.5 . . ?
C5 C7 H7B 109.5 . . ?
H7A C7 H7B 109.5 . . ?
C5 C7 H7C 109.5 . . ?
H7A C7 H7C 109.5 . . ?
H7B C7 H7C 109.5 . . ?
C5 C8 H8A 109.5 . . ?
C5 C8 H8B 109.5 . . ?
H8A C8 H8B 109.5 . . ?
C5 C8 H8C 109.5 . . ?
H8A C8 H8C 109.5 . . ?
H8B C8 H8C 109.5 . . ?
N3 C9 C10 107.84(19) . . ?
N3 C9 C11 108.13(19) . . ?
C10 C9 C11 109.6(2) . . ?
N3 C9 C12 111.1(2) . . ?
C10 C9 C12 110.1(2) . . ?
C11 C9 C12 110.0(2) . . ?
C9 C10 H10A 109.5 . . ?
C9 C10 H10B 109.5 . . ?
H10A C10 H10B 109.5 . . ?
C9 C10 H10C 109.5 . . ?
H10A C10 H10C 109.5 . . ?
H10B C10 H10C 109.5 . . ?
C9 C11 H11A 109.5 . . ?
C9 C11 H11B 109.5 . . ?
H11A C11 H11B 109.5 . . ?
C9 C11 H11C 109.5 . . ?
H11A C11 H11C 109.5 . . ?
H11B C11 H11C 109.5 . . ?
C9 C12 H12A 109.5 . . ?
C9 C12 H12B 109.5 . . ?
H12A C12 H12B 109.5 . . ?
C9 C12 H12C 109.5 . . ?
H12A C12 H12C 109.5 . . ?
H12B C12 H12C 109.5 . . ?
N4 C13 C15 108.9(2) . . ?
N4 C13 C14 108.48(19) . . ?
C15 C13 C14 111.0(2) . . ?
N4 C13 C16 108.3(2) . . ?
C15 C13 C16 110.9(2) . . ?
C14 C13 C16 109.2(2) . . ?
C13 C14 H14A 109.5 . . ?
C13 C14 H14B 109.5 . . ?
H14A C14 H14B 109.5 . . ?
C13 C14 H14C 109.5 . . ?
H14A C14 H14C 109.5 . . ?
H14B C14 H14C 109.5 . . ?
C13 C15 H15A 109.5 . . ?
C13 C15 H15B 109.5 . . ?
H15A C15 H15B 109.5 . . ?
C13 C15 H15C 109.5 . . ?
H15A C15 H15C 109.5 . . ?
H15B C15 H15C 109.5 . . ?
C13 C16 H16A 109.5 . . ?
C13 C16 H16B 109.5 . . ?
H16A C16 H16B 109.5 . . ?
C13 C16 H16C 109.5 . . ?
H16A C16 H16C 109.5 . . ?
H16B C16 H16C 109.5 . . ?
N5 C17 C19 108.3(2) . . ?
N5 C17 C18 110.5(2) . . ?
C19 C17 C18 110.3(2) . . ?
N5 C17 C20 107.8(2) . . ?
C19 C17 C20 110.3(2) . . ?
C18 C17 C20 109.5(2) . . ?
C17 C18 H18A 109.5 . . ?
C17 C18 H18B 109.5 . . ?
H18A C18 H18B 109.5 . . ?
C17 C18 H18C 109.5 . . ?
H18A C18 H18C 109.5 . . ?
H18B C18 H18C 109.5 . . ?
C17 C19 H19A 109.5 . . ?
C17 C19 H19B 109.5 . . ?
H19A C19 H19B 109.5 . . ?
C17 C19 H19C 109.5 . . ?
H19A C19 H19C 109.5 . . ?
H19B C19 H19C 109.5 . . ?
C17 C20 H20A 109.5 . . ?
C17 C20 H20B 109.5 . . ?
H20A C20 H20B 109.5 . . ?
C17 C20 H20C 109.5 . . ?
H20A C20 H20C 109.5 . . ?
H20B C20 H20C 109.5 . . ?
N6 C21 C23 109.4(2) . . ?
N6 C21 C22 108.3(2) . . ?
C23 C21 C22 111.0(2) . . ?
N6 C21 C24 108.0(2) . . ?
C23 C21 C24 110.9(2) . . ?
C22 C21 C24 109.1(2) . . ?
C21 C22 H22A 109.5 . . ?
C21 C22 H22B 109.5 . . ?
H22A C22 H22B 109.5 . . ?
C21 C22 H22C 109.5 . . ?
H22A C22 H22C 109.5 . . ?
H22B C22 H22C 109.5 . . ?
C21 C23 H23A 109.5 . . ?
C21 C23 H23B 109.5 . . ?
H23A C23 H23B 109.5 . . ?
C21 C23 H23C 109.5 . . ?
H23A C23 H23C 109.5 . . ?
H23B C23 H23C 109.5 . . ?
C21 C24 H24A 109.5 . . ?
C21 C24 H24B 109.5 . . ?
H24A C24 H24B 109.5 . . ?
C21 C24 H24C 109.5 . . ?
H24A C24 H24C 109.5 . . ?
H24B C24 H24C 109.5 . . ?
N7 C25 C28 108.87(19) . . ?
N7 C25 C26 108.4(2) . . ?
C28 C25 C26 110.4(2) . . ?
N7 C25 C27 108.3(2) . . ?
C28 C25 C27 111.0(2) . . ?
C26 C25 C27 109.8(2) . . ?
C25 C26 H26A 109.5 . . ?
C25 C26 H26B 109.5 . . ?
H26A C26 H26B 109.5 . . ?
C25 C26 H26C 109.5 . . ?
H26A C26 H26C 109.5 . . ?
H26B C26 H26C 109.5 . . ?
C25 C27 H27A 109.5 . . ?
C25 C27 H27B 109.5 . . ?
H27A C27 H27B 109.5 . . ?
C25 C27 H27C 109.5 . . ?
H27A C27 H27C 109.5 . . ?
H27B C27 H27C 109.5 . . ?
C25 C28 H28A 109.5 . . ?
C25 C28 H28B 109.5 . . ?
H28A C28 H28B 109.5 . . ?
C25 C28 H28C 109.5 . . ?
H28A C28 H28C 109.5 . . ?
H28B C28 H28C 109.5 . . ?
N8 C29 C31 108.2(2) . . ?
N8 C29 C32 107.6(2) . . ?
C31 C29 C32 109.7(3) . . ?
N8 C29 C30 111.5(2) . . ?
C31 C29 C30 110.0(2) . . ?
C32 C29 C30 109.7(3) . . ?
C29 C30 H30A 109.5 . . ?
C29 C30 H30B 109.5 . . ?
H30A C30 H30B 109.5 . . ?
C29 C30 H30C 109.5 . . ?
H30A C30 H30C 109.5 . . ?
H30B C30 H30C 109.5 . . ?
C29 C31 H31A 109.5 . . ?
C29 C31 H31B 109.5 . . ?
H31A C31 H31B 109.5 . . ?
C29 C31 H31C 109.5 . . ?
H31A C31 H31C 109.5 . . ?
H31B C31 H31C 109.5 . . ?
C29 C32 H32A 109.5 . . ?
C29 C32 H32B 109.5 . . ?
H32A C32 H32B 109.5 . . ?
C29 C32 H32C 109.5 . . ?
H32A C32 H32C 109.5 . . ?
H32B C32 H32C 109.5 . . ?

loop_
_geom_bond_atom_site_label_1
_geom_bond_atom_site_label_2
_geom_bond_distance
_geom_bond_site_symmetry_2
_geom_bond_publ_flag
P1 O4 1.6583(16) . ?
P1 N1 1.700(2) . ?
P1 N2 1.729(2) . ?
N1 C1 1.479(3) . ?
N1 P2 1.696(2) . ?
N2 C5 1.500(3) . ?
N2 P2 1.724(2) . ?
P2 O1 1.6567(16) . ?
O1 P3 1.6542(17) . ?
P3 N4 1.701(2) . ?
P3 N3 1.7319(19) . ?
N3 C9 1.496(3) . ?
N3 P4 1.7271(19) . ?
N4 C13 1.483(3) . ?
N4 P4 1.6999(19) . ?
P4 O2 1.6562(16) . ?
O2 P5 1.6588(16) . ?
P5 N6 1.700(2) . ?
P5 N5 1.7263(19) . ?
N5 C17 1.502(3) . ?
N5 P6 1.728(2) . ?
N6 C21 1.475(3) . ?
N6 P6 1.703(2) . ?
P6 O3 1.6545(17) . ?
O3 P7 1.6588(17) . ?
P7 N7 1.696(2) . ?
P7 N8 1.723(2) . ?
N7 C25 1.473(3) . ?
N7 P8 1.697(2) . ?
N8 C29 1.495(3) . ?
N8 P8 1.729(2) . ?
P8 O4 1.6653(16) . ?
C1 C2 1.520(4) . ?
C1 C3 1.522(4) . ?
C1 C4 1.527(4) . ?
C2 H2A 0.9800 . ?
C2 H2B 0.9800 . ?
C2 H2C 0.9800 . ?
C3 H3A 0.9800 . ?
C3 H3B 0.9800 . ?
C3 H3C 0.9800 . ?
C4 H4A 0.9800 . ?
C4 H4B 0.9800 . ?
C4 H4C 0.9800 . ?
C5 C8 1.523(3) . ?
C5 C7 1.524(3) . ?
C5 C6 1.536(4) . ?
C6 H6A 0.9800 . ?
C6 H6B 0.9800 . ?
C6 H6C 0.9800 . ?
C7 H7A 0.9800 . ?
C7 H7B 0.9800 . ?
C7 H7C 0.9800 . ?
C8 H8A 0.9800 . ?
C8 H8B 0.9800 . ?
C8 H8C 0.9800 . ?
C9 C10 1.522(3) . ?
C9 C11 1.525(4) . ?
C9 C12 1.533(3) . ?
C10 H10A 0.9800 . ?
C10 H10B 0.9800 . ?
C10 H10C 0.9800 . ?
C11 H11A 0.9800 . ?
C11 H11B 0.9800 . ?
C11 H11C 0.9800 . ?
C12 H12A 0.9800 . ?
C12 H12B 0.9800 . ?
C12 H12C 0.9800 . ?
C13 C15 1.521(3) . ?
C13 C14 1.522(4) . ?
C13 C16 1.528(3) . ?
C14 H14A 0.9800 . ?
C14 H14B 0.9800 . ?
C14 H14C 0.9800 . ?
C15 H15A 0.9800 . ?
C15 H15B 0.9800 . ?
C15 H15C 0.9800 . ?
C16 H16A 0.9800 . ?
C16 H16B 0.9800 . ?
C16 H16C 0.9800 . ?
C17 C19 1.516(4) . ?
C17 C18 1.528(4) . ?
C17 C20 1.528(4) . ?
C18 H18A 0.9800 . ?
C18 H18B 0.9800 . ?
C18 H18C 0.9800 . ?
C19 H19A 0.9800 . ?
C19 H19B 0.9800 . ?
C19 H19C 0.9800 . ?
C20 H20A 0.9800 . ?
C20 H20B 0.9800 . ?
C20 H20C 0.9800 . ?
C21 C23 1.521(3) . ?
C21 C22 1.527(4) . ?
C21 C24 1.534(4) . ?
C22 H22A 0.9800 . ?
C22 H22B 0.9800 . ?
C22 H22C 0.9800 . ?
C23 H23A 0.9800 . ?
C23 H23B 0.9800 . ?
C23 H23C 0.9800 . ?
C24 H24A 0.9800 . ?
C24 H24B 0.9800 . ?
C24 H24C 0.9800 . ?
C25 C28 1.523(3) . ?
C25 C26 1.528(4) . ?
C25 C27 1.537(4) . ?
C26 H26A 0.9800 . ?
C26 H26B 0.9800 . ?
C26 H26C 0.9800 . ?
C27 H27A 0.9800 . ?
C27 H27B 0.9800 . ?
C27 H27C 0.9800 . ?
C28 H28A 0.9800 . ?
C28 H28B 0.9800 . ?
C28 H28C 0.9800 . ?
C29 C31 1.513(4) . ?
C29 C32 1.531(4) . ?
C29 C30 1.536(4) . ?
C30 H30A 0.9800 . ?
C30 H30B 0.9800 . ?
C30 H30C 0.9800 . ?
C31 H31A 0.9800 . ?
C31 H31B 0.9800 . ?
C31 H31C 0.9800 . ?
C32 H32A 0.9800 . ?
C32 H32B 0.9800 . ?
C32 H32C 0.9800 . ?
